data_7150214
loop_
_publ_author_name
'Davies, Stephen G.'
'Garner, A. Christopher'
'Long, Marcus J. C.'
'Morrison, Rachel M.'
'Roberts, Paul M.'
'Savory, Edward D.'
'Smith, Andrew D.'
'Sweet, Miles J.'
'Withey, Jonathan M.'

_publ_section_title
;
 Kinetic resolution and parallel kinetic resolution of methyl
 (+/-)-5-alkyl-cyclopentene-1-carboxylates for the asymmetric synthesis
 of 5-alkyl-cispentacin derivatives.
;
_journal_issue 15
_journal_name_full 'Organic &amp; biomolecular chemistry'
_journal_page_first 2762
_journal_page_last 2775
_journal_paper_doi 10.1039/b506339f
_journal_volume 3
_journal_year 2005
_chemical_absolute_configuration unk
_chemical_formula_moiety 'C31 H37 N1 O2'
_chemical_formula_sum 'C31 H37 N O2'
_chemical_formula_weight 455.64
_chemical_melting_point ?
_space_group_IT_number 19
_symmetry_cell_setting orthorhombic
_symmetry_Int_Tables_number 19
_symmetry_space_group_name_Hall 'P 2ac 2ab'
_symmetry_space_group_name_H-M 'P 21 21 21'
_atom_sites_solution_hydrogens geom
_atom_sites_solution_primary direct
_cell_angle_alpha 90
_cell_angle_beta 90
_cell_angle_gamma 90
_cell_formula_units_Z 4
_cell_length_a 9.4415(1)
_cell_length_b 15.0875(2)
_cell_length_c 18.2970(3)
_cell_measurement_reflns_used 3272
_cell_measurement_temperature 190
_cell_measurement_theta_max 27
_cell_measurement_theta_min 5
_cell_volume 2606.38(6)
_computing_cell_refinement
;
Denzo/Scalepack (Otwinowski & Minor, 1996)
;
_computing_data_collection
;
COLLECT (Nonius BV, 1997)
;
_computing_data_reduction
;
Denzo/Scalepack (Otwinowski & Minor, 1996)
;
_computing_molecular_graphics
;
CAMERON (Watkin et al 1996)
;
_computing_publication_material
;
CRYSTALS (Watkin et al 2001)
;
_computing_structure_refinement
;
CRYSTALS (Watkin et al 2001)
;
_computing_structure_solution
;
SIR92 (Altomare et al, 1994)
;
_diffrn_ambient_temperature 190
_diffrn_measured_fraction_theta_full 0.988
_diffrn_measured_fraction_theta_max 0.988
_diffrn_measurement_device_type
;
Enraf Nonius Kappa CCD
;
_diffrn_measurement_method \w
_diffrn_radiation_monochromator graphite
_diffrn_radiation_type 'Mo K\a'
_diffrn_radiation_wavelength 0.71073
_diffrn_reflns_av_R_equivalents 0.01
_diffrn_reflns_limit_h_max 12
_diffrn_reflns_limit_h_min -12
_diffrn_reflns_limit_k_max 19
_diffrn_reflns_limit_k_min -19
_diffrn_reflns_limit_l_max 23
_diffrn_reflns_limit_l_min -23
_diffrn_reflns_number 5898
_diffrn_reflns_theta_full 27.356
_diffrn_reflns_theta_max 27.494
_diffrn_reflns_theta_min 5.134
_diffrn_standards_decay_% 0.00
_diffrn_standards_interval_count 0
_diffrn_standards_interval_time 0
_diffrn_standards_number 0
_exptl_absorpt_coefficient_mu 0.071
_exptl_absorpt_correction_T_max 0.98
_exptl_absorpt_correction_T_min 0.97
_exptl_absorpt_correction_type multi-scan
_exptl_absorpt_process_details
;
Denzo/Scalepack (Otwinowski & Minor, 1996)
;
_exptl_crystal_colour ' colourless '
_exptl_crystal_density_diffrn 1.161
_exptl_crystal_density_meas ?
_exptl_crystal_description ' plate '
_exptl_crystal_F_000 984.000
_exptl_crystal_size_max 0.50
_exptl_crystal_size_mid 0.40
_exptl_crystal_size_min 0.30
_refine_diff_density_max 0.17
_refine_diff_density_min -0.16
_refine_ls_extinction_method None
_refine_ls_goodness_of_fit_ref 1.1113
_refine_ls_hydrogen_treatment constr
_refine_ls_matrix_type full
_refine_ls_number_parameters 307
_refine_ls_number_reflns 2898
_refine_ls_R_factor_all 0.0444
_refine_ls_R_factor_gt 0.0379
_refine_ls_shift/su_max 0.000312
_refine_ls_structure_factor_coef F
_refine_ls_weighting_details
;
Method = Prince modified Chebychev polynomial, (Watkin, 1994)
W = [weight] * [1-(deltaF/6*sigmaF)^2]^2

1.31 0.291 0.755
;
_refine_ls_weighting_scheme calc
_refine_ls_wR_factor_all 0.0501
_refine_ls_wR_factor_gt 0.0442
_refine_ls_wR_factor_ref 0.0442
_reflns_limit_h_max 12
_reflns_limit_h_min 0
_reflns_limit_k_max 19
_reflns_limit_k_min 0
_reflns_limit_l_max 23
_reflns_limit_l_min 0
_reflns_number_gt 2898
_reflns_number_total 3327
_reflns_threshold_expression I>3.00u(I)
_cod_data_source_file b506339f.txt
_cod_data_source_block 2
_cod_depositor_comments
;
The following automatic conversions were performed:

'_chemical_melting_point' value 'not measured' was changed to '?' -
the value is undefined or not given.

Automatic conversion script
Id: cif_fix_values 1569 2011-02-09 13:29:24Z adriana 
;
_cod_original_formula_sum 'C31 H37 N1 O2'
_cod_database_code 7150214

loop_
_symmetry_equiv_pos_as_xyz
x,y,z
x+1/2,-y+1/2,-z
-x,y+1/2,-z+1/2
-x+1/2,-y,z+1/2

loop_
_atom_site_label
_atom_site_type_symbol
_atom_site_fract_x
_atom_site_fract_y
_atom_site_fract_z
_atom_site_U_iso_or_equiv
_atom_site_occupancy
_atom_site_adp_type
_atom_site_attached_hydrogens
C1 C 0.13465(17) 0.20114(11) 0.26179(8) 0.0273 1.0000 Uani .
C2 C -0.01058(18) 0.24543(13) 0.25262(9) 0.0312 1.0000 Uani .
C3 C -0.08306(17) 0.24363(12) 0.17814(8) 0.0281 1.0000 Uani .
C4 C -0.13081(19) 0.32398(12) 0.1484(1) 0.0336 1.0000 Uani .
C5 C -0.20501(19) 0.32464(13) 0.0825(1) 0.0368 1.0000 Uani .
C6 C -0.23556(17) 0.24792(14) 0.04490(9) 0.0336 1.0000 Uani .
C7 C -0.18816(19) 0.16895(13) 0.0744(1) 0.0342 1.0000 Uani .
C8 C -0.11195(18) 0.16488(12) 0.1399(1) 0.0319 1.0000 Uani .
C9 C -0.0648(3) 0.07314(14) 0.16319(14) 0.0573 1.0000 Uani .
C10 C -0.3206(2) 0.24900(18) -0.0251(1) 0.0467 1.0000 Uani .
C11 C -0.1053(3) 0.41258(15) 0.18556(14) 0.0599 1.0000 Uani .
C12 C -0.0980(2) 0.20455(18) 0.3149(1) 0.0485 1.0000 Uani .
C13 C 0.0038(2) 0.19914(17) 0.37871(11) 0.0460 1.0000 Uani .
C14 C 0.15633(18) 0.19137(11) 0.34702(9) 0.0288 1.0000 Uani .
N15 N 0.26450(14) 0.25080(9) 0.37768(7) 0.0263 1.0000 Uani .
C16 C 0.33311(18) 0.21465(11) 0.44435(9) 0.0280 1.0000 Uani .
C17 C 0.41909(18) 0.13255(11) 0.4247(1) 0.0310 1.0000 Uani .
C18 C 0.5072(2) 0.13571(14) 0.36381(12) 0.0414 1.0000 Uani .
C19 C 0.5871(2) 0.06285(17) 0.34343(15) 0.0567 1.0000 Uani .
C20 C 0.5816(3) -0.01394(15) 0.38488(19) 0.0648 1.0000 Uani .
C21 C 0.4971(3) -0.01747(15) 0.44553(19) 0.0623 1.0000 Uani .
C22 C 0.4147(2) 0.05513(13) 0.46558(13) 0.0457 1.0000 Uani .
C23 C 0.2321(2) 0.19977(14) 0.50902(9) 0.0388 1.0000 Uani .
C24 C 0.2205(2) 0.34350(12) 0.3872(1) 0.0338 1.0000 Uani .
C25 C 0.3448(2) 0.40505(11) 0.4003(1) 0.0374 1.0000 Uani .
C26 C 0.3601(3) 0.44782(14) 0.46717(12) 0.0502 1.0000 Uani .
C27 C 0.4718(4) 0.50707(15) 0.47798(16) 0.0647 1.0000 Uani .
C28 C 0.5665(4) 0.52405(15) 0.42291(18) 0.0699 1.0000 Uani .
C29 C 0.5523(3) 0.48265(18) 0.35686(17) 0.0690 1.0000 Uani .
C30 C 0.4417(3) 0.42271(16) 0.34555(13) 0.0539 1.0000 Uani .
C31 C 0.25335(17) 0.24955(13) 0.22418(8) 0.0303 1.0000 Uani .
O32 O 0.35845(14) 0.1943(1) 0.20647(7) 0.0409 1.0000 Uani .
C33 C 0.4815(2) 0.23420(19) 0.17244(14) 0.0555 1.0000 Uani .
O34 O 0.25360(15) 0.32749(9) 0.21001(7) 0.0415 1.0000 Uani .
H11 H 0.1360 0.1415 0.2373 0.0356 1.0000 Uiso .
H21 H 0.0019 0.3121 0.2556 0.0413 1.0000 Uiso .
H51 H -0.2376 0.3830 0.0620 0.0482 1.0000 Uiso .
H71 H -0.2072 0.1127 0.0473 0.0447 1.0000 Uiso .
H91 H -0.1015 0.0284 0.1275 0.0729 1.0000 Uiso .
H92 H -0.1061 0.0592 0.2130 0.0729 1.0000 Uiso .
H93 H 0.0395 0.0705 0.1657 0.0729 1.0000 Uiso .
H101 H -0.3313 0.1869 -0.0447 0.0582 1.0000 Uiso .
H102 H -0.4172 0.2739 -0.0155 0.0582 1.0000 Uiso .
H103 H -0.2718 0.2861 -0.0628 0.0582 1.0000 Uiso .
H111 H -0.1509 0.4618 0.1556 0.0757 1.0000 Uiso .
H112 H -0.1517 0.4136 0.2355 0.0757 1.0000 Uiso .
H113 H -0.0032 0.4250 0.1907 0.0757 1.0000 Uiso .
H121 H -0.1826 0.2442 0.3272 0.0633 1.0000 Uiso .
H122 H -0.1345 0.1451 0.3014 0.0633 1.0000 Uiso .
H131 H -0.0027 0.2557 0.4097 0.0628 1.0000 Uiso .
H132 H -0.0192 0.1480 0.4110 0.0628 1.0000 Uiso .
H141 H 0.2000 0.1321 0.3598 0.0374 1.0000 Uiso .
H161 H 0.4000 0.2621 0.4628 0.0377 1.0000 Uiso .
H181 H 0.5121 0.1923 0.3339 0.0524 1.0000 Uiso .
H191 H 0.6486 0.0662 0.2975 0.0703 1.0000 Uiso .
H201 H 0.6361 -0.0684 0.3691 0.0830 1.0000 Uiso .
H211 H 0.4960 -0.0732 0.4773 0.0775 1.0000 Uiso .
H221 H 0.3508 0.0518 0.5104 0.0577 1.0000 Uiso .
H231 H 0.2867 0.1765 0.5522 0.0512 1.0000 Uiso .
H232 H 0.1867 0.2576 0.5235 0.0512 1.0000 Uiso .
H233 H 0.1574 0.1566 0.4953 0.0512 1.0000 Uiso .
H241 H 0.1547 0.3476 0.4301 0.0445 1.0000 Uiso .
H242 H 0.1692 0.3639 0.3421 0.0445 1.0000 Uiso .
H261 H 0.2892 0.4351 0.5087 0.0651 1.0000 Uiso .
H271 H 0.4859 0.5376 0.5269 0.0819 1.0000 Uiso .
H281 H 0.6470 0.5686 0.4307 0.0913 1.0000 Uiso .
H291 H 0.6220 0.4959 0.3152 0.0826 1.0000 Uiso .
H301 H 0.4328 0.3917 0.2963 0.0673 1.0000 Uiso .
H331 H 0.5537 0.1879 0.1607 0.0712 1.0000 Uiso .
H332 H 0.5245 0.2797 0.2056 0.0712 1.0000 Uiso .
H333 H 0.4530 0.2646 0.1252 0.0712 1.0000 Uiso .

loop_
_atom_site_aniso_label
_atom_site_aniso_U_11
_atom_site_aniso_U_22
_atom_site_aniso_U_33
_atom_site_aniso_U_23
_atom_site_aniso_U_13
_atom_site_aniso_U_12
C1 0.0257(7) 0.0313(8) 0.0247(7) -0.0029(6) 0.0001(6) -0.0028(7)
C2 0.0259(7) 0.0427(9) 0.0252(7) -0.0035(7) -0.0010(6) -0.0004(8)
C3 0.0238(7) 0.0354(8) 0.0250(7) -0.0028(7) -0.0006(6) -0.0027(7)
C4 0.0333(8) 0.0341(9) 0.0335(8) -0.0047(7) -0.0026(7) 0.0021(7)
C5 0.0314(8) 0.0405(9) 0.0384(9) 0.0053(7) -0.0030(7) 0.0041(8)
C6 0.0230(7) 0.051(1) 0.0269(7) 0.0016(8) 0.0002(6) -0.0031(8)
C7 0.0311(8) 0.0393(9) 0.0320(8) -0.0066(7) -0.0034(7) -0.0059(8)
C8 0.0284(7) 0.0333(8) 0.0340(8) -0.0009(7) -0.0042(7) -0.0052(7)
C9 0.0732(16) 0.033(1) 0.0658(14) 0.000(1) -0.0324(13) -0.007(1)
C10 0.040(1) 0.0694(13) 0.0305(8) 0.002(1) -0.0099(8) -0.0037(11)
C11 0.0759(17) 0.036(1) 0.0683(15) -0.014(1) -0.0231(14) 0.0120(11)
C12 0.0271(8) 0.0878(16) 0.0306(9) 0.002(1) 0.0016(7) -0.008(1)
C13 0.0262(8) 0.0797(15) 0.0320(9) 0.010(1) 0.0029(7) -0.011(1)
C14 0.0264(7) 0.0339(8) 0.0260(7) 0.0045(6) -0.0017(6) -0.0053(6)
N15 0.0259(6) 0.0266(6) 0.0263(6) -0.0003(5) -0.0027(5) 0.0003(6)
C16 0.0290(7) 0.0287(8) 0.0264(7) -0.0004(6) -0.0035(7) -0.0007(6)
C17 0.0258(7) 0.0284(8) 0.0388(8) -0.0019(7) -0.0082(7) -0.0011(7)
C18 0.0340(9) 0.041(1) 0.0494(11) -0.0069(9) 0.0004(8) 0.0020(8)
C19 0.038(1) 0.0601(14) 0.0725(15) -0.0239(12) 0.0018(11) 0.005(1)
C20 0.0409(11) 0.0357(11) 0.118(2) -0.0225(13) -0.0168(15) 0.010(1)
C21 0.0450(12) 0.032(1) 0.110(2) 0.0078(12) -0.0140(15) 0.004(1)
C22 0.0367(9) 0.0363(9) 0.0640(13) 0.011(1) -0.009(1) 0.0005(8)
C23 0.041(1) 0.049(1) 0.0268(8) 0.0019(7) -0.0007(8) -0.0000(9)
C24 0.0355(9) 0.0314(8) 0.0347(8) -0.0015(7) -0.0040(7) 0.0059(7)
C25 0.047(1) 0.0229(7) 0.0420(9) -0.0024(7) -0.0136(9) 0.0060(8)
C26 0.0662(14) 0.0342(9) 0.0502(11) -0.0098(9) -0.0215(11) 0.017(1)
C27 0.0836(19) 0.0349(11) 0.0756(16) -0.0178(11) -0.0453(16) 0.0105(12)
C28 0.0814(19) 0.0354(11) 0.093(2) 0.0044(12) -0.0393(18) -0.0147(12)
C29 0.0745(17) 0.0562(14) 0.0764(17) 0.0119(13) -0.0121(15) -0.0301(14)
C30 0.0644(14) 0.0447(11) 0.0526(12) -0.001(1) -0.0078(11) -0.0181(11)
C31 0.0279(7) 0.0394(9) 0.0236(6) -0.0027(7) 0.0008(6) -0.0049(8)
O32 0.0310(6) 0.0497(8) 0.0420(7) -0.0024(6) 0.0118(6) -0.0009(6)
C33 0.035(1) 0.0749(16) 0.0566(12) -0.0045(12) 0.021(1) -0.008(1)
O34 0.0429(7) 0.0407(7) 0.0407(7) 0.0060(6) 0.0051(6) -0.0087(6)

loop_
_atom_type_symbol
_atom_type_scat_dispersion_real
_atom_type_scat_dispersion_imag
_atom_type_scat_Cromer_Mann_a1
_atom_type_scat_Cromer_Mann_b1
_atom_type_scat_Cromer_Mann_a2
_atom_type_scat_Cromer_Mann_b2
_atom_type_scat_Cromer_Mann_a3
_atom_type_scat_Cromer_Mann_b3
_atom_type_scat_Cromer_Mann_a4
_atom_type_scat_Cromer_Mann_b4
_atom_type_scat_Cromer_Mann_c
_atom_type_scat_source
'C ' 0.0033 0.0016 2.3100 20.8439 1.0200 10.2075 1.5886 0.5687 0.8650 51.6512 0.2156 International_Tables_Vol_IV_Table_2.2B
'H ' 0.0000 0.0000 0.4930 10.5109 0.3229 26.1257 0.1402 3.1424 0.0408 57.7998 0.0030 International_Tables_Vol_IV_Table_2.2B
'N ' 0.0061 0.0033 12.2126 0.0057 3.1322 9.8933 2.0125 28.9975 1.1663 0.5826 -11.5290 International_Tables_Vol_IV_Table_2.2B
'O ' 0.0106 0.0060 3.0485 13.2771 2.2868 5.7011 1.5463 0.3239 0.8670 32.9089 0.2508 International_Tables_Vol_IV_Table_2.2B

loop_
_geom_angle_atom_site_label_1
_geom_angle_site_symmetry_1
_geom_angle_atom_site_label_2
_geom_angle_site_symmetry_2
_geom_angle_atom_site_label_3
_geom_angle_site_symmetry_3
_geom_angle
_geom_angle_publ_flag
C2 . C1 . C14 . 105.33(13) yes
C2 . C1 . C31 . 113.84(14) yes
C14 . C1 . C31 . 113.60(13) yes
C2 . C1 . H11 . 110.613 no
C14 . C1 . H11 . 110.806 no
C31 . C1 . H11 . 102.785 no
C1 . C2 . C3 . 119.39(14) yes
C1 . C2 . C12 . 102.95(15) yes
C3 . C2 . C12 . 114.49(14) yes
C1 . C2 . H21 . 108.773 no
C3 . C2 . H21 . 96.774 no
C12 . C2 . H21 . 114.896 no
C2 . C3 . C4 . 118.38(16) yes
C2 . C3 . C8 . 123.15(16) yes
C4 . C3 . C8 . 118.35(14) yes
C3 . C4 . C5 . 120.19(16) yes
C3 . C4 . C11 . 122.38(17) yes
C5 . C4 . C11 . 117.43(17) yes
C4 . C5 . C6 . 122.07(17) yes
C4 . C5 . H51 . 118.836 no
C6 . C5 . H51 . 119.089 no
C5 . C6 . C7 . 117.53(15) yes
C5 . C6 . C10 . 121.68(18) yes
C7 . C6 . C10 . 120.77(17) yes
C6 . C7 . C8 . 122.57(16) yes
C6 . C7 . H71 . 118.744 no
C8 . C7 . H71 . 118.673 no
C3 . C8 . C7 . 119.28(17) yes
C3 . C8 . C9 . 125.11(16) yes
C7 . C8 . C9 . 115.61(17) yes
C8 . C9 . H91 . 109.289 no
C8 . C9 . H92 . 109.210 no
H91 . C9 . H92 . 108.271 no
C8 . C9 . H93 . 110.079 no
H91 . C9 . H93 . 110.491 no
H92 . C9 . H93 . 109.466 no
C6 . C10 . H101 . 110.081 no
C6 . C10 . H102 . 109.756 no
H101 . C10 . H102 . 108.673 no
C6 . C10 . H103 . 110.215 no
H101 . C10 . H103 . 108.811 no
H102 . C10 . H103 . 109.274 no
C4 . C11 . H111 . 109.452 no
C4 . C11 . H112 . 110.378 no
H111 . C11 . H112 . 106.995 no
C4 . C11 . H113 . 111.402 no
H111 . C11 . H113 . 109.030 no
H112 . C11 . H113 . 109.472 no
C2 . C12 . C13 . 104.63(15) yes
C2 . C12 . H121 . 110.340 no
C13 . C12 . H121 . 110.939 no
C2 . C12 . H122 . 111.430 no
C13 . C12 . H122 . 111.266 no
H121 . C12 . H122 . 108.243 no
C12 . C13 . C14 . 107.70(14) yes
C12 . C13 . H131 . 110.058 no
C14 . C13 . H131 . 108.868 no
C12 . C13 . H132 . 111.193 no
C14 . C13 . H132 . 111.337 no
H131 . C13 . H132 . 107.668 no
C1 . C14 . C13 . 103.92(13) yes
C1 . C14 . N15 . 114.20(13) yes
C13 . C14 . N15 . 117.04(15) yes
C1 . C14 . H141 . 111.264 no
C13 . C14 . H141 . 110.944 no
N15 . C14 . H141 . 99.676 no
C14 . N15 . C16 . 113.11(13) yes
C14 . N15 . C24 . 115.43(13) yes
C16 . N15 . C24 . 112.03(13) yes
N15 . C16 . C17 . 109.69(13) yes
N15 . C16 . C23 . 114.56(14) yes
C17 . C16 . C23 . 113.19(14) yes
N15 . C16 . H161 . 106.673 no
C17 . C16 . H161 . 108.714 no
C23 . C16 . H161 . 103.485 no
C16 . C17 . C18 . 118.67(16) yes
C16 . C17 . C22 . 122.74(17) yes
C18 . C17 . C22 . 118.58(18) yes
C17 . C18 . C19 . 121.0(2) yes
C17 . C18 . H181 . 119.196 no
C19 . C18 . H181 . 119.835 no
C18 . C19 . C20 . 119.7(2) yes
C18 . C19 . H191 . 119.408 no
C20 . C19 . H191 . 120.879 no
C19 . C20 . C21 . 119.9(2) yes
C19 . C20 . H201 . 120.258 no
C21 . C20 . H201 . 119.746 no
C20 . C21 . C22 . 120.6(2) yes
C20 . C21 . H211 . 119.982 no
C22 . C21 . H211 . 119.416 no
C17 . C22 . C21 . 120.2(2) yes
C17 . C22 . H221 . 119.526 no
C21 . C22 . H221 . 120.267 no
C16 . C23 . H231 . 109.767 no
C16 . C23 . H232 . 109.886 no
H231 . C23 . H232 . 108.247 no
C16 . C23 . H233 . 110.054 no
H231 . C23 . H233 . 109.479 no
H232 . C23 . H233 . 109.380 no
N15 . C24 . C25 . 112.52(15) yes
N15 . C24 . H241 . 109.112 no
C25 . C24 . H241 . 108.591 no
N15 . C24 . H242 . 109.276 no
C25 . C24 . H242 . 108.368 no
H241 . C24 . H242 . 108.905 no
C24 . C25 . C26 . 120.2(2) yes
C24 . C25 . C30 . 121.07(17) yes
C26 . C25 . C30 . 118.7(2) yes
C25 . C26 . C27 . 120.0(2) yes
C25 . C26 . H261 . 119.698 no
C27 . C26 . H261 . 120.317 no
C26 . C27 . C28 . 120.5(2) yes
C26 . C27 . H271 . 120.914 no
C28 . C27 . H271 . 118.544 no
C27 . C28 . C29 . 120.0(2) yes
C27 . C28 . H281 . 120.271 no
C29 . C28 . H281 . 119.727 no
C28 . C29 . C30 . 120.0(3) yes
C28 . C29 . H291 . 120.260 no
C30 . C29 . H291 . 119.697 no
C25 . C30 . C29 . 120.8(2) yes
C25 . C30 . H301 . 119.869 no
C29 . C30 . H301 . 119.338 no
C1 . C31 . O32 . 111.18(16) yes
C1 . C31 . O34 . 125.04(17) yes
O32 . C31 . O34 . 123.76(16) yes
C31 . O32 . C33 . 116.14(16) yes
O32 . C33 . H331 . 110.390 no
O32 . C33 . H332 . 110.454 no
H331 . C33 . H332 . 109.393 no
O32 . C33 . H333 . 109.952 no
H331 . C33 . H333 . 108.381 no
H332 . C33 . H333 . 108.214 no

loop_
_geom_bond_atom_site_label_1
_geom_bond_site_symmetry_1
_geom_bond_atom_site_label_2
_geom_bond_site_symmetry_2
_geom_bond_distance
_geom_bond_publ_flag
C1 . C2 . 1.535(2) yes
C1 . C14 . 1.580(2) yes
C1 . C31 . 1.504(2) yes
C1 . H11 . 1.005 no
C2 . C3 . 1.525(2) yes
C2 . C12 . 1.536(3) yes
C2 . H21 . 1.014 no
C3 . C4 . 1.403(3) yes
C3 . C8 . 1.406(2) yes
C4 . C5 . 1.395(3) yes
C4 . C11 . 1.519(3) yes
C5 . C6 . 1.377(3) yes
C5 . H51 . 1.005 no
C6 . C7 . 1.382(3) yes
C6 . C10 . 1.513(2) yes
C7 . C8 . 1.400(2) yes
C7 . H71 . 0.999 no
C8 . C9 . 1.515(3) yes
C9 . H91 . 1.001 no
C9 . H92 . 1.014 no
C9 . H93 . 0.986 no
C10 . H101 . 1.008 no
C10 . H102 . 1.002 no
C10 . H103 . 1.000 no
C11 . H111 . 1.019 no
C11 . H112 . 1.013 no
C11 . H113 . 0.987 no
C12 . C13 . 1.514(3) yes
C12 . H121 . 1.023 no
C12 . H122 . 0.992 no
C13 . C14 . 1.557(2) yes
C13 . H131 . 1.027 no
C13 . H132 . 0.996 no
C14 . N15 . 1.470(2) yes
C14 . H141 . 1.012 no
N15 . C16 . 1.485(2) yes
N15 . C24 . 1.469(2) yes
C16 . C17 . 1.524(2) yes
C16 . C23 . 1.536(2) yes
C16 . H161 . 1.013 no
C17 . C18 . 1.391(3) yes
C17 . C22 . 1.388(3) yes
C18 . C19 . 1.385(3) yes
C18 . H181 . 1.015 no
C19 . C20 . 1.386(4) yes
C19 . H191 . 1.022 no
C20 . C21 . 1.367(4) yes
C20 . H201 . 1.012 no
C21 . C22 . 1.393(3) yes
C21 . H211 . 1.021 no
C22 . H221 . 1.019 no
C23 . H231 . 1.007 no
C23 . H232 . 1.008 no
C23 . H233 . 0.993 no
C24 . C25 . 1.516(3) yes
C24 . H241 . 1.002 no
C24 . H242 . 1.005 no
C25 . C26 . 1.390(3) yes
C25 . C30 . 1.383(3) yes
C26 . C27 . 1.397(4) yes
C26 . H261 . 1.030 no
C27 . C28 . 1.371(4) yes
C27 . H271 . 1.016 no
C28 . C29 . 1.367(4) yes
C28 . H281 . 1.024 no
C29 . C30 . 1.396(3) yes
C29 . H291 . 1.026 no
C30 . H301 . 1.019 no
C31 . O32 . 1.336(2) yes
C31 . O34 . 1.204(2) yes
O32 . C33 . 1.449(2) yes
C33 . H331 . 0.999 no
C33 . H332 . 1.002 no
C33 . H333 . 1.014 no

loop_
_cod_related_entry_id
_cod_related_entry_database
_cod_related_entry_code
1 ChemSpider 9560436
